data_4065623
loop_
_publ_author_name
'Busetto, Luigi'
'Marchetti, Fabio'
'Renili, Filippo'
'Zacchini, Stefano'
'Zanotti, Valerio'

_publ_section_title
;
 Addition of Alkynes to Zwitterionic \m-Vinyliminium Diiron Complexes: New
 Selenophene (Thiophene) and Vinyl Chalcogenide Functionalized Bridging
 Ligands
;
_journal_issue 7
_journal_name_full Organometallics
_journal_page_first 1797
_journal_paper_doi 10.1021/om100037t
_journal_volume 29
_journal_year 2010
_chemical_formula_sum 'C29 H34 Fe2 N2 O6 Se'
_chemical_formula_weight 697.24
_chemical_name_systematic
; 
 ? 
;
_space_group_IT_number 19
_symmetry_cell_setting orthorhombic
_symmetry_space_group_name_Hall 'P 2ac 2ab'
_symmetry_space_group_name_H-M 'P 21 21 21'
_atom_sites_solution_hydrogens geom
_atom_sites_solution_primary direct
_atom_sites_solution_secondary difmap
_audit_creation_method SHELXL-97
_cell_angle_alpha 90.00
_cell_angle_beta 90.00
_cell_angle_gamma 90.00
_cell_formula_units_Z 4
_cell_length_a 9.3836(13)
_cell_length_b 17.760(2)
_cell_length_c 18.128(2)
_cell_measurement_reflns_used 4352
_cell_measurement_temperature 296(2)
_cell_measurement_theta_max 19.8595
_cell_measurement_theta_min 2.444
_cell_volume 3021.1(6)
_computing_structure_refinement 'SHELXL-97 (Sheldrick, 1997)'
_computing_structure_solution 'SHELXS-97 (Sheldrick, 1990)'
_diffrn_ambient_temperature 296(2)
_diffrn_measured_fraction_theta_full 1.000
_diffrn_measured_fraction_theta_max 1.000
_diffrn_measurement_device_type 'CCD area detector'
_diffrn_measurement_method 'phi and omega scans'
_diffrn_radiation_monochromator graphite
_diffrn_radiation_source 'fine-focus sealed tube'
_diffrn_radiation_type MoK\a
_diffrn_radiation_wavelength 0.71073
_diffrn_reflns_av_R_equivalents 0.0890
_diffrn_reflns_av_sigmaI/netI 0.0636
_diffrn_reflns_limit_h_max 11
_diffrn_reflns_limit_h_min -11
_diffrn_reflns_limit_k_max 21
_diffrn_reflns_limit_k_min -21
_diffrn_reflns_limit_l_max 21
_diffrn_reflns_limit_l_min -21
_diffrn_reflns_number 28802
_diffrn_reflns_theta_full 25.00
_diffrn_reflns_theta_max 25.00
_diffrn_reflns_theta_min 1.61
_exptl_absorpt_coefficient_mu 2.208
_exptl_absorpt_correction_T_max 0.7329
_exptl_absorpt_correction_T_min 0.6193
_exptl_absorpt_correction_type empirical
_exptl_crystal_colour dark-orange
_exptl_crystal_density_diffrn 1.533
_exptl_crystal_density_method 'not measured'
_exptl_crystal_description prism
_exptl_crystal_F_000 1424
_exptl_crystal_size_max 0.24
_exptl_crystal_size_mid 0.19
_exptl_crystal_size_min 0.15
_refine_diff_density_max 0.478
_refine_diff_density_min -0.402
_refine_diff_density_rms 0.076
_refine_ls_abs_structure_details 'Flack H D (1983), Acta Cryst. A39, 876-881'
_refine_ls_abs_structure_Flack 0.006(16)
_refine_ls_extinction_method none
_refine_ls_goodness_of_fit_ref 1.025
_refine_ls_hydrogen_treatment constr
_refine_ls_matrix_type full
_refine_ls_number_parameters 364
_refine_ls_number_reflns 5314
_refine_ls_number_restraints 187
_refine_ls_restrained_S_all 1.055
_refine_ls_R_factor_all 0.0700
_refine_ls_R_factor_gt 0.0461
_refine_ls_shift/su_max 0.001
_refine_ls_shift/su_mean 0.000
_refine_ls_structure_factor_coef Fsqd
_refine_ls_weighting_details 'calc w=1/[\s^2^(Fo^2^)+(0.0534P)^2^+2.2838P] where P=(Fo^2^+2Fc^2^)/3'
_refine_ls_weighting_scheme calc
_refine_ls_wR_factor_gt 0.1030
_refine_ls_wR_factor_ref 0.1182
_reflns_number_gt 4132
_reflns_number_total 5314
_reflns_threshold_expression >2sigma(I)
_cod_data_source_file om100037t_si_002.cif
_cod_data_source_block z129
_cod_original_cell_volume 3020.9(7)
_cod_original_sg_symbol_H-M P2(1)2(1)2(1)
_cod_database_code 4065623

loop_
_symmetry_equiv_pos_as_xyz
'x, y, z'
'-x+1/2, -y, z+1/2'
'-x, y+1/2, -z+1/2'
'x+1/2, -y+1/2, -z'

loop_
_atom_site_label
_atom_site_type_symbol
_atom_site_fract_x
_atom_site_fract_y
_atom_site_fract_z
_atom_site_U_iso_or_equiv
_atom_site_adp_type
_atom_site_occupancy
_atom_site_symmetry_multiplicity
_atom_site_calc_flag
_atom_site_refinement_flags
_atom_site_disorder_assembly
_atom_site_disorder_group
Fe1 Fe 0.82910(10) 0.73021(4) 0.24964(5) 0.0400(2) Uani 1 1 d . . .
Fe2 Fe 0.96728(9) 0.83992(5) 0.30285(5) 0.0366(2) Uani 1 1 d . . .
C1 C 0.7560(10) 0.6364(4) 0.1907(5) 0.072(2) Uani 1 1 d U . .
H1 H 0.6710 0.6363 0.1642 0.086 Uiso 1 1 calc R . .
C2 C 0.7725(10) 0.6175(4) 0.2659(5) 0.069(2) Uani 1 1 d U . .
H2 H 0.7004 0.6026 0.2979 0.083 Uiso 1 1 calc R . .
C3 C 0.9155(9) 0.6251(4) 0.2834(5) 0.068(2) Uani 1 1 d U . .
H3 H 0.9561 0.6164 0.3295 0.082 Uiso 1 1 calc R . .
C4 C 0.9872(11) 0.6477(4) 0.2209(5) 0.075(2) Uani 1 1 d U . .
H4 H 1.0845 0.6568 0.2172 0.090 Uiso 1 1 calc R . .
C5 C 0.8875(11) 0.6546(4) 0.1640(5) 0.077(2) Uani 1 1 d U . .
H5 H 0.9076 0.6692 0.1158 0.092 Uiso 1 1 calc R . .
C6 C 1.1901(7) 0.8135(4) 0.2936(4) 0.0549(17) Uani 1 1 d U . .
H6 H 1.2274 0.7735 0.2666 0.066 Uiso 1 1 calc R . .
C7 C 1.1650(7) 0.8877(4) 0.2678(4) 0.0580(17) Uani 1 1 d U . .
H7 H 1.1840 0.9053 0.2205 0.070 Uiso 1 1 calc R . .
C8 C 1.1075(7) 0.9293(4) 0.3247(4) 0.0542(17) Uani 1 1 d U . .
H8 H 1.0808 0.9797 0.3220 0.065 Uiso 1 1 calc R . .
C9 C 1.0958(7) 0.8834(4) 0.3871(4) 0.0521(17) Uani 1 1 d U . .
H9 H 1.0602 0.8975 0.4329 0.062 Uiso 1 1 calc R . .
C10 C 1.1477(7) 0.8121(4) 0.3677(4) 0.0519(16) Uani 1 1 d U . .
H10 H 1.1532 0.7706 0.3990 0.062 Uiso 1 1 calc R . .
C11 C 0.8741(6) 0.7615(4) 0.3492(4) 0.0486(17) Uani 1 1 d . . .
O11 O 0.8453(6) 0.7372(3) 0.4093(3) 0.0663(14) Uani 1 1 d . . .
C12 C 0.6581(8) 0.7656(3) 0.2632(3) 0.0445(15) Uani 1 1 d . . .
O12 O 0.5444(5) 0.7855(3) 0.2748(3) 0.0651(15) Uani 1 1 d . . .
C13 C 0.8949(6) 0.8239(3) 0.1985(4) 0.0398(14) Uani 1 1 d U . .
C18 C 1.0097(7) 0.8131(4) 0.1386(4) 0.0542(19) Uani 1 1 d U . .
H18A H 0.9667 0.7922 0.0952 0.081 Uiso 1 1 calc R . .
H18B H 1.0819 0.7795 0.1565 0.081 Uiso 1 1 calc R . .
H18C H 1.0518 0.8609 0.1269 0.081 Uiso 1 1 calc R . .
C14 C 0.7902(6) 0.8810(3) 0.1698(3) 0.0409(14) Uani 1 1 d U . .
C15 C 0.6705(7) 0.8763(3) 0.1250(3) 0.0389(13) Uani 1 1 d U . .
C16 C 0.6096(7) 0.9476(4) 0.1063(3) 0.0419(14) Uani 1 1 d U . .
C17 C 0.6813(7) 1.0089(3) 0.1306(4) 0.0472(15) Uani 1 1 d U . .
Se1 Se 0.84165(7) 0.98142(4) 0.18377(4) 0.0529(2) Uani 1 1 d . . .
C21 C 0.6582(9) 1.0895(4) 0.1206(4) 0.0571(18) Uani 1 1 d U . .
O3 O 0.7332(8) 1.1373(3) 0.1479(4) 0.116(3) Uani 1 1 d . . .
O4 O 0.5480(6) 1.1070(3) 0.0796(3) 0.0571(13) Uani 1 1 d . . .
C22 C 0.5185(9) 1.1864(4) 0.0684(5) 0.067(2) Uani 1 1 d . . .
H22A H 0.5196 1.2119 0.1151 0.101 Uiso 1 1 calc R . .
H22B H 0.4265 1.1922 0.0459 0.101 Uiso 1 1 calc R . .
H22C H 0.5900 1.2077 0.0368 0.101 Uiso 1 1 calc R . .
C23 C 0.4807(8) 0.9557(4) 0.0576(4) 0.0489(17) Uani 1 1 d U . .
O5 O 0.4828(6) 0.9448(4) -0.0076(3) 0.0758(17) Uani 1 1 d . . .
O6 O 0.3661(5) 0.9751(3) 0.0965(3) 0.0600(13) Uani 1 1 d . . .
C24 C 0.2404(9) 0.9898(6) 0.0530(6) 0.102(4) Uani 1 1 d . . .
H24A H 0.2482 1.0385 0.0304 0.153 Uiso 1 1 calc R . .
H24B H 0.1578 0.9887 0.0843 0.153 Uiso 1 1 calc R . .
H24C H 0.2313 0.9520 0.0154 0.153 Uiso 1 1 calc R . .
N1 N 0.6135(6) 0.8059(3) 0.1033(3) 0.0545(16) Uani 1 1 d . . .
C20 C 0.4605(9) 0.7954(5) 0.1090(5) 0.079(3) Uani 1 1 d . . .
H20A H 0.4230 0.8286 0.1460 0.119 Uiso 1 1 calc R . .
H20B H 0.4405 0.7442 0.1223 0.119 Uiso 1 1 calc R . .
H20C H 0.4169 0.8065 0.0623 0.119 Uiso 1 1 calc R . .
C19 C 0.6691(11) 0.7795(5) 0.0321(5) 0.094(3) Uani 1 1 d . . .
H19A H 0.6161 0.8024 -0.0073 0.141 Uiso 1 1 calc R . .
H19B H 0.6599 0.7258 0.0292 0.141 Uiso 1 1 calc R . .
H19C H 0.7678 0.7931 0.0278 0.141 Uiso 1 1 calc R . .
C25 C 0.7217(7) 0.9294(4) 0.3598(4) 0.0482(14) Uani 1 1 d U A .
N2 N 0.8157(6) 0.8952(3) 0.3339(3) 0.0597(14) Uani 1 1 d U . .
C26 C 0.6062(8) 0.9686(4) 0.3907(4) 0.0733(17) Uani 1 1 d DU . .
C27 C 0.4997(15) 0.9802(9) 0.3294(7) 0.078(4) Uiso 0.577(11) 1 d PDU A 1
H27A H 0.4187 1.0072 0.3481 0.116 Uiso 0.577(11) 1 calc PR A 1
H27B H 0.4696 0.9322 0.3108 0.116 Uiso 0.577(11) 1 calc PR A 1
H27C H 0.5432 1.0087 0.2904 0.116 Uiso 0.577(11) 1 calc PR A 1
C28 C 0.6448(18) 1.0377(7) 0.4326(9) 0.088(4) Uiso 0.577(11) 1 d PDU A 1
H28A H 0.5598 1.0609 0.4515 0.132 Uiso 0.577(11) 1 calc PR A 1
H28B H 0.6932 1.0723 0.4005 0.132 Uiso 0.577(11) 1 calc PR A 1
H28C H 0.7063 1.0245 0.4729 0.132 Uiso 0.577(11) 1 calc PR A 1
C29 C 0.543(2) 0.9111(9) 0.4445(8) 0.104(4) Uiso 0.577(11) 1 d PDU A 1
H29A H 0.4620 0.9330 0.4691 0.156 Uiso 0.577(11) 1 calc PR A 1
H29B H 0.6132 0.8972 0.4803 0.156 Uiso 0.577(11) 1 calc PR A 1
H29C H 0.5128 0.8672 0.4178 0.156 Uiso 0.577(11) 1 calc PR A 1
C27' C 0.653(2) 1.0501(7) 0.3770(12) 0.089(4) Uiso 0.423(11) 1 d PDU A 2
H27D H 0.5828 1.0839 0.3965 0.133 Uiso 0.423(11) 1 calc PR A 2
H27E H 0.6634 1.0584 0.3250 0.133 Uiso 0.423(11) 1 calc PR A 2
H27F H 0.7428 1.0590 0.4011 0.133 Uiso 0.423(11) 1 calc PR A 2
C28' C 0.605(2) 0.9575(13) 0.4733(7) 0.097(4) Uiso 0.423(11) 1 d PDU A 2
H28D H 0.5259 0.9846 0.4942 0.146 Uiso 0.423(11) 1 calc PR A 2
H28E H 0.6922 0.9758 0.4939 0.146 Uiso 0.423(11) 1 calc PR A 2
H28F H 0.5947 0.9048 0.4842 0.146 Uiso 0.423(11) 1 calc PR A 2
C29' C 0.4629(15) 0.9543(11) 0.3580(11) 0.072(4) Uiso 0.423(11) 1 d PDU A 2
H29D H 0.3928 0.9840 0.3834 0.108 Uiso 0.423(11) 1 calc PR A 2
H29E H 0.4396 0.9019 0.3629 0.108 Uiso 0.423(11) 1 calc PR A 2
H29F H 0.4639 0.9678 0.3067 0.108 Uiso 0.423(11) 1 calc PR A 2

loop_
_atom_site_aniso_label
_atom_site_aniso_U_11
_atom_site_aniso_U_22
_atom_site_aniso_U_33
_atom_site_aniso_U_23
_atom_site_aniso_U_13
_atom_site_aniso_U_12
Fe1 0.0376(5) 0.0305(4) 0.0520(5) -0.0029(4) -0.0046(5) -0.0002(4)
Fe2 0.0279(4) 0.0345(4) 0.0475(5) -0.0031(4) -0.0030(4) 0.0006(4)
C1 0.085(5) 0.039(4) 0.091(5) -0.016(4) -0.020(5) -0.008(3)
C2 0.077(5) 0.034(3) 0.096(5) -0.001(4) 0.005(4) -0.010(3)
C3 0.077(5) 0.032(3) 0.095(5) 0.001(4) -0.008(4) 0.012(4)
C4 0.083(5) 0.038(4) 0.105(6) -0.013(4) -0.001(4) 0.010(4)
C5 0.107(6) 0.043(4) 0.080(5) -0.015(4) 0.013(4) 0.003(4)
C6 0.030(3) 0.061(4) 0.074(4) -0.012(3) -0.005(3) 0.003(3)
C7 0.032(3) 0.069(4) 0.072(4) 0.007(4) -0.004(3) -0.007(3)
C8 0.036(3) 0.045(4) 0.081(5) -0.003(4) -0.016(3) -0.008(3)
C9 0.037(3) 0.059(4) 0.060(4) -0.008(3) -0.012(3) -0.002(3)
C10 0.036(3) 0.055(4) 0.064(4) 0.003(3) -0.015(3) 0.004(3)
C11 0.030(4) 0.056(4) 0.060(5) -0.004(4) -0.006(3) -0.008(3)
O11 0.070(3) 0.079(4) 0.049(3) 0.008(3) -0.007(3) -0.021(3)
C12 0.049(4) 0.042(3) 0.043(4) 0.000(3) 0.002(3) -0.006(3)
O12 0.033(3) 0.087(4) 0.075(4) 0.006(3) 0.006(2) 0.008(3)
C13 0.035(3) 0.037(3) 0.047(3) -0.004(3) 0.009(3) -0.006(3)
C18 0.049(4) 0.057(4) 0.057(4) -0.003(4) 0.011(3) 0.001(3)
C14 0.038(3) 0.043(3) 0.041(3) 0.002(3) -0.002(3) -0.005(3)
C15 0.038(3) 0.041(3) 0.038(3) 0.001(3) -0.002(3) -0.004(3)
C16 0.044(3) 0.044(3) 0.037(3) -0.001(3) -0.007(3) -0.001(3)
C17 0.050(4) 0.036(3) 0.056(4) 0.010(3) -0.014(3) -0.003(3)
Se1 0.0503(4) 0.0359(3) 0.0724(5) 0.0040(3) -0.0231(4) -0.0082(3)
C21 0.066(4) 0.039(4) 0.066(4) 0.005(3) -0.016(4) 0.003(4)
O3 0.129(6) 0.037(3) 0.184(8) 0.001(4) -0.101(6) -0.007(3)
O4 0.065(3) 0.047(3) 0.058(3) 0.006(2) -0.014(3) 0.008(3)
C22 0.077(6) 0.056(5) 0.070(5) 0.008(4) 0.000(5) 0.015(4)
C23 0.051(4) 0.041(4) 0.055(4) 0.000(3) -0.011(3) -0.003(3)
O5 0.073(4) 0.107(5) 0.048(3) -0.006(3) -0.017(3) 0.003(3)
O6 0.043(3) 0.076(3) 0.061(3) 0.014(3) -0.011(2) 0.002(3)
C24 0.038(4) 0.133(9) 0.136(9) 0.048(7) -0.032(5) -0.001(5)
N1 0.058(4) 0.042(3) 0.063(4) -0.006(3) -0.021(3) -0.007(3)
C20 0.068(5) 0.066(5) 0.103(7) 0.018(5) -0.038(5) -0.038(5)
C19 0.097(7) 0.096(7) 0.088(7) -0.047(6) -0.020(6) 0.008(7)
C25 0.031(3) 0.052(3) 0.061(3) -0.012(3) -0.006(3) 0.010(2)
N2 0.048(3) 0.060(3) 0.071(4) -0.011(3) -0.012(3) 0.001(3)
C26 0.061(3) 0.078(3) 0.081(3) -0.012(3) -0.001(3) 0.018(3)

loop_
_atom_type_symbol
_atom_type_description
_atom_type_scat_dispersion_real
_atom_type_scat_dispersion_imag
_atom_type_scat_source
C C 0.0033 0.0016 'International Tables Vol C Tables 4.2.6.8 and 6.1.1.4'
H H 0.0000 0.0000 'International Tables Vol C Tables 4.2.6.8 and 6.1.1.4'
N N 0.0061 0.0033 'International Tables Vol C Tables 4.2.6.8 and 6.1.1.4'
O O 0.0106 0.0060 'International Tables Vol C Tables 4.2.6.8 and 6.1.1.4'
Fe Fe 0.3463 0.8444 'International Tables Vol C Tables 4.2.6.8 and 6.1.1.4'
Se Se -0.0929 2.2259 'International Tables Vol C Tables 4.2.6.8 and 6.1.1.4'

loop_
_geom_angle_atom_site_label_1
_geom_angle_atom_site_label_2
_geom_angle_atom_site_label_3
_geom_angle
C12 Fe1 C11 88.0(3)
C12 Fe1 C13 92.8(3)
C11 Fe1 C13 97.2(3)
C12 Fe1 C2 95.3(3)
C11 Fe1 C2 101.5(3)
C13 Fe1 C2 159.9(3)
C12 Fe1 C1 93.3(3)
C11 Fe1 C1 140.9(3)
C13 Fe1 C1 121.7(3)
C2 Fe1 C1 39.4(3)
C12 Fe1 C5 124.7(3)
C11 Fe1 C5 143.8(3)
C13 Fe1 C5 96.2(3)
C2 Fe1 C5 64.1(3)
C1 Fe1 C5 37.7(3)
C12 Fe1 C3 128.9(3)
C11 Fe1 C3 84.3(3)
C13 Fe1 C3 138.2(3)
C2 Fe1 C3 38.3(3)
C1 Fe1 C3 64.7(3)
C5 Fe1 C3 63.7(4)
C12 Fe1 C4 156.4(3)
C11 Fe1 C4 105.7(3)
C13 Fe1 C4 104.0(3)
C2 Fe1 C4 63.7(3)
C1 Fe1 C4 63.9(4)
C5 Fe1 C4 38.2(3)
C3 Fe1 C4 37.6(3)
C12 Fe1 Fe2 98.1(2)
C11 Fe1 Fe2 46.5(2)
C13 Fe1 Fe2 51.58(19)
C2 Fe1 Fe2 144.4(3)
C1 Fe1 Fe2 167.0(3)
C5 Fe1 Fe2 129.3(3)
C3 Fe1 Fe2 111.8(2)
C4 Fe1 Fe2 105.3(2)
N2 Fe2 C11 84.0(3)
N2 Fe2 C13 95.9(3)
C11 Fe2 C13 99.2(3)
N2 Fe2 C9 91.5(3)
C11 Fe2 C9 102.6(3)
C13 Fe2 C9 157.6(3)
N2 Fe2 C8 91.3(3)
C11 Fe2 C8 141.4(3)
C13 Fe2 C8 119.4(3)
C9 Fe2 C8 39.0(3)
N2 Fe2 C10 125.4(3)
C11 Fe2 C10 87.1(3)
C13 Fe2 C10 138.7(3)
C9 Fe2 C10 38.8(3)
C8 Fe2 C10 64.6(3)
N2 Fe2 C7 123.9(3)
C11 Fe2 C7 147.8(3)
C13 Fe2 C7 94.0(3)
C9 Fe2 C7 64.6(3)
C8 Fe2 C7 38.0(3)
C10 Fe2 C7 64.2(3)
N2 Fe2 C6 154.6(3)
C11 Fe2 C6 109.3(3)
C13 Fe2 C6 102.8(3)
C9 Fe2 C6 65.0(3)
C8 Fe2 C6 64.6(3)
C10 Fe2 C6 38.3(3)
C7 Fe2 C6 38.7(3)
N2 Fe2 Fe1 97.63(19)
C11 Fe2 Fe1 49.5(2)
C13 Fe2 Fe1 50.64(17)
C9 Fe2 Fe1 149.0(2)
C8 Fe2 Fe1 167.1(2)
C10 Fe2 Fe1 116.2(2)
C7 Fe2 Fe1 129.6(2)
C6 Fe2 Fe1 107.46(19)
C5 C1 C2 107.4(9)
C5 C1 Fe1 72.3(5)
C2 C1 Fe1 70.1(5)
C5 C1 H1 126.3
C2 C1 H1 126.3
Fe1 C1 H1 122.9
C3 C2 C1 107.8(8)
C3 C2 Fe1 72.2(4)
C1 C2 Fe1 70.4(4)
C3 C2 H2 126.1
C1 C2 H2 126.1
Fe1 C2 H2 123.0
C4 C3 C2 108.2(9)
C4 C3 Fe1 72.1(5)
C2 C3 Fe1 69.5(4)
C4 C3 H3 125.9
C2 C3 H3 125.9
Fe1 C3 H3 124.1
C3 C4 C5 107.8(9)
C3 C4 Fe1 70.3(5)
C5 C4 Fe1 70.0(5)
C3 C4 H4 126.1
C5 C4 H4 126.1
Fe1 C4 H4 125.2
C1 C5 C4 108.9(9)
C1 C5 Fe1 70.0(5)
C4 C5 Fe1 71.9(5)
C1 C5 H5 125.6
C4 C5 H5 125.6
Fe1 C5 H5 124.2
C10 C6 C7 106.5(7)
C10 C6 Fe2 69.7(4)
C7 C6 Fe2 70.2(4)
C10 C6 H6 126.7
C7 C6 H6 126.7
Fe2 C6 H6 125.0
C8 C7 C6 108.5(7)
C8 C7 Fe2 69.6(4)
C6 C7 Fe2 71.2(4)
C8 C7 H7 125.8
C6 C7 H7 125.8
Fe2 C7 H7 125.1
C7 C8 C9 108.8(7)
C7 C8 Fe2 72.4(4)
C9 C8 Fe2 70.3(4)
C7 C8 H8 125.6
C9 C8 H8 125.6
Fe2 C8 H8 123.3
C8 C9 C10 107.3(7)
C8 C9 Fe2 70.7(4)
C10 C9 Fe2 71.6(4)
C8 C9 H9 126.4
C10 C9 H9 126.4
Fe2 C9 H9 123.0
C9 C10 C6 108.9(7)
C9 C10 Fe2 69.6(4)
C6 C10 Fe2 72.0(4)
C9 C10 H10 125.6
C6 C10 H10 125.6
Fe2 C10 H10 124.5
O11 C11 Fe2 142.1(6)
O11 C11 Fe1 133.8(5)
Fe2 C11 Fe1 84.0(3)
O12 C12 Fe1 176.1(6)
C14 C13 C18 107.2(5)
C14 C13 Fe1 121.3(4)
C18 C13 Fe1 115.9(4)
C14 C13 Fe2 116.6(4)
C18 C13 Fe2 116.1(4)
Fe1 C13 Fe2 77.8(2)
C13 C18 H18A 109.5
C13 C18 H18B 109.5
H18A C18 H18B 109.5
C13 C18 H18C 109.5
H18A C18 H18C 109.5
H18B C18 H18C 109.5
C15 C14 C13 133.6(6)
C15 C14 Se1 110.3(5)
C13 C14 Se1 115.3(4)
C14 C15 N1 121.4(6)
C14 C15 C16 114.1(6)
N1 C15 C16 124.4(6)
C17 C16 C15 115.9(6)
C17 C16 C23 120.9(6)
C15 C16 C23 123.0(6)
C16 C17 C21 132.4(6)
C16 C17 Se1 111.2(5)
C21 C17 Se1 116.4(5)
C17 Se1 C14 88.3(3)
O3 C21 O4 121.7(6)
O3 C21 C17 123.4(7)
O4 C21 C17 114.9(6)
C21 O4 C22 117.4(6)
O4 C22 H22A 109.5
O4 C22 H22B 109.5
H22A C22 H22B 109.5
O4 C22 H22C 109.5
H22A C22 H22C 109.5
H22B C22 H22C 109.5
O5 C23 O6 125.3(7)
O5 C23 C16 123.4(7)
O6 C23 C16 111.3(6)
C23 O6 C24 114.7(7)
O6 C24 H24A 109.5
O6 C24 H24B 109.5
H24A C24 H24B 109.5
O6 C24 H24C 109.5
H24A C24 H24C 109.5
H24B C24 H24C 109.5
C15 N1 C20 117.9(6)
C15 N1 C19 113.1(6)
C20 N1 C19 111.9(7)
N1 C20 H20A 109.5
N1 C20 H20B 109.5
H20A C20 H20B 109.5
N1 C20 H20C 109.5
H20A C20 H20C 109.5
H20B C20 H20C 109.5
N1 C19 H19A 109.5
N1 C19 H19B 109.5
H19A C19 H19B 109.5
N1 C19 H19C 109.5
H19A C19 H19C 109.5
H19B C19 H19C 109.5
N2 C25 C26 178.3(7)
C25 N2 Fe2 174.4(6)
C25 C26 C28 115.1(9)
C25 C26 C29' 116.9(10)
C28 C26 C29' 124.2(12)
C25 C26 C27 106.5(8)
C28 C26 C27 115.1(8)
C29' C26 C27 29.9(8)
C25 C26 C28' 109.8(11)
C28 C26 C28' 66.7(9)
C29' C26 C28' 111.3(9)
C27 C26 C28' 137.9(12)
C25 C26 C29 103.0(9)
C28 C26 C29 108.6(8)
C29' C26 C29 77.8(9)
C27 C26 C29 107.6(8)
C28' C26 C29 43.8(8)
C25 C26 C27' 100.4(11)
C28 C26 C27' 40.0(8)
C29' C26 C27' 110.8(9)
C27 C26 C27' 86.7(9)
C28' C26 C27' 106.7(9)
C29 C26 C27' 147.5(11)
C26 C27 H27A 109.5
C26 C27 H27B 109.5
H27A C27 H27B 109.5
C26 C27 H27C 109.5
H27A C27 H27C 109.5
H27B C27 H27C 109.5
C26 C28 H28A 109.5
C26 C28 H28B 109.5
H28A C28 H28B 109.5
C26 C28 H28C 109.5
H28A C28 H28C 109.5
H28B C28 H28C 109.5
C26 C29 H29A 109.5
C26 C29 H29B 109.5
H29A C29 H29B 109.5
C26 C29 H29C 109.5
H29A C29 H29C 109.5
H29B C29 H29C 109.5
C26 C27' H27D 109.5
C26 C27' H27E 109.5
H27D C27' H27E 109.5
C26 C27' H27F 109.5
H27D C27' H27F 109.5
H27E C27' H27F 109.5
C26 C28' H28D 109.5
C26 C28' H28E 109.5
H28D C28' H28E 109.5
C26 C28' H28F 109.5
H28D C28' H28F 109.5
H28E C28' H28F 109.5
C26 C29' H29D 109.5
C26 C29' H29E 109.5
H29D C29' H29E 109.5
C26 C29' H29F 109.5
H29D C29' H29F 109.5
H29E C29' H29F 109.5

loop_
_geom_bond_atom_site_label_1
_geom_bond_atom_site_label_2
_geom_bond_distance
Fe1 C12 1.741(7)
Fe1 C11 1.935(7)
Fe1 C13 2.002(6)
Fe1 C2 2.092(7)
Fe1 C1 2.096(7)
Fe1 C5 2.125(8)
Fe1 C3 2.126(7)
Fe1 C4 2.149(8)
Fe1 Fe2 2.5314(12)
Fe2 N2 1.817(6)
Fe2 C11 1.847(7)
Fe2 C13 2.029(7)
Fe2 C9 2.094(7)
Fe2 C8 2.100(7)
Fe2 C10 2.120(7)
Fe2 C7 2.136(7)
Fe2 C6 2.150(6)
C1 C5 1.365(12)
C1 C2 1.413(12)
C1 H1 0.9300
C2 C3 1.386(11)
C2 H2 0.9300
C3 C4 1.378(12)
C3 H3 0.9300
C4 C5 1.397(12)
C4 H4 0.9300
C5 H5 0.9300
C6 C10 1.402(10)
C6 C7 1.419(10)
C6 H6 0.9300
C7 C8 1.379(10)
C7 H7 0.9300
C8 C9 1.399(10)
C8 H8 0.9300
C9 C10 1.402(10)
C9 H9 0.9300
C10 H10 0.9300
C11 O11 1.202(8)
C12 O12 1.143(8)
C13 C14 1.505(9)
C13 C18 1.541(9)
C18 H18A 0.9600
C18 H18B 0.9600
C18 H18C 0.9600
C14 C15 1.388(9)
C14 Se1 1.865(6)
C15 N1 1.416(8)
C15 C16 1.430(9)
C16 C17 1.353(9)
C16 C23 1.505(9)
C17 C21 1.459(9)
C17 Se1 1.852(6)
C21 O3 1.208(9)
C21 O4 1.310(9)
O4 C22 1.452(8)
C22 H22A 0.9600
C22 H22B 0.9600
C22 H22C 0.9600
C23 O5 1.199(8)
C23 O6 1.331(9)
O6 C24 1.443(9)
C24 H24A 0.9600
C24 H24B 0.9600
C24 H24C 0.9600
N1 C20 1.451(9)
N1 C19 1.469(10)
C20 H20A 0.9600
C20 H20B 0.9600
C20 H20C 0.9600
C19 H19A 0.9600
C19 H19B 0.9600
C19 H19C 0.9600
C25 N2 1.169(8)
C25 C26 1.405(10)
C26 C28 1.488(9)
C26 C29' 1.492(9)
C26 C27 1.509(9)
C26 C28' 1.510(9)
C26 C29 1.532(9)
C26 C27' 1.533(9)
C27 H27A 0.9600
C27 H27B 0.9600
C27 H27C 0.9600
C28 H28A 0.9600
C28 H28B 0.9600
C28 H28C 0.9600
C29 H29A 0.9600
C29 H29B 0.9600
C29 H29C 0.9600
C27' H27D 0.9600
C27' H27E 0.9600
C27' H27F 0.9600
C28' H28D 0.9600
C28' H28E 0.9600
C28' H28F 0.9600
C29' H29D 0.9600
C29' H29E 0.9600
C29' H29F 0.9600

loop_
_geom_torsion_atom_site_label_1
_geom_torsion_atom_site_label_2
_geom_torsion_atom_site_label_3
_geom_torsion_atom_site_label_4
_geom_torsion
C12 Fe1 Fe2 N2 4.1(3)
C11 Fe1 Fe2 N2 -75.4(3)
C13 Fe1 Fe2 N2 91.3(3)
C2 Fe1 Fe2 N2 -106.8(5)
C1 Fe1 Fe2 N2 154.6(11)
C5 Fe1 Fe2 N2 153.3(4)
C3 Fe1 Fe2 N2 -133.6(4)
C4 Fe1 Fe2 N2 -172.7(3)
C12 Fe1 Fe2 C11 79.5(3)
C13 Fe1 Fe2 C11 166.7(4)
C2 Fe1 Fe2 C11 -31.4(5)
C1 Fe1 Fe2 C11 -130.0(11)
C5 Fe1 Fe2 C11 -131.4(4)
C3 Fe1 Fe2 C11 -58.2(4)
C4 Fe1 Fe2 C11 -97.4(4)
C12 Fe1 Fe2 C13 -87.2(3)
C11 Fe1 Fe2 C13 -166.7(4)
C2 Fe1 Fe2 C13 161.9(5)
C1 Fe1 Fe2 C13 63.3(11)
C5 Fe1 Fe2 C13 61.9(4)
C3 Fe1 Fe2 C13 135.1(4)
C4 Fe1 Fe2 C13 95.9(4)
C12 Fe1 Fe2 C9 110.0(5)
C11 Fe1 Fe2 C9 30.5(5)
C13 Fe1 Fe2 C9 -162.8(5)
C2 Fe1 Fe2 C9 -0.9(6)
C1 Fe1 Fe2 C9 -99.5(12)
C5 Fe1 Fe2 C9 -100.9(5)
C3 Fe1 Fe2 C9 -27.7(5)
C4 Fe1 Fe2 C9 -66.9(5)
C12 Fe1 Fe2 C8 -129.7(9)
C11 Fe1 Fe2 C8 150.8(9)
C13 Fe1 Fe2 C8 -42.5(9)
C2 Fe1 Fe2 C8 119.4(10)
C1 Fe1 Fe2 C8 20.8(14)
C5 Fe1 Fe2 C8 19.4(10)
C3 Fe1 Fe2 C8 92.6(9)
C4 Fe1 Fe2 C8 53.4(9)
C12 Fe1 Fe2 C10 139.9(3)
C11 Fe1 Fe2 C10 60.4(4)
C13 Fe1 Fe2 C10 -132.9(3)
C2 Fe1 Fe2 C10 29.0(5)
C1 Fe1 Fe2 C10 -69.6(11)
C5 Fe1 Fe2 C10 -70.9(4)
C3 Fe1 Fe2 C10 2.2(4)
C4 Fe1 Fe2 C10 -37.0(3)
C12 Fe1 Fe2 C7 -143.0(3)
C11 Fe1 Fe2 C7 137.5(4)
C13 Fe1 Fe2 C7 -55.8(3)
C2 Fe1 Fe2 C7 106.1(5)
C1 Fe1 Fe2 C7 7.5(12)
C5 Fe1 Fe2 C7 6.1(4)
C3 Fe1 Fe2 C7 79.3(4)
C4 Fe1 Fe2 C7 40.1(4)
C12 Fe1 Fe2 C6 -179.7(3)
C11 Fe1 Fe2 C6 100.8(4)
C13 Fe1 Fe2 C6 -92.5(3)
C2 Fe1 Fe2 C6 69.4(5)
C1 Fe1 Fe2 C6 -29.2(11)
C5 Fe1 Fe2 C6 -30.5(4)
C3 Fe1 Fe2 C6 42.6(4)
C4 Fe1 Fe2 C6 3.4(4)
C12 Fe1 C1 C5 149.1(6)
C11 Fe1 C1 C5 -120.0(6)
C13 Fe1 C1 C5 53.7(6)
C2 Fe1 C1 C5 -116.7(8)
C3 Fe1 C1 C5 -79.0(6)
C4 Fe1 C1 C5 -37.1(5)
Fe2 Fe1 C1 C5 -1.7(15)
C12 Fe1 C1 C2 -94.3(6)
C11 Fe1 C1 C2 -3.4(8)
C13 Fe1 C1 C2 170.3(5)
C5 Fe1 C1 C2 116.7(8)
C3 Fe1 C1 C2 37.7(5)
C4 Fe1 C1 C2 79.6(6)
Fe2 Fe1 C1 C2 115.0(11)
C5 C1 C2 C3 0.2(9)
Fe1 C1 C2 C3 -62.9(6)
C5 C1 C2 Fe1 63.1(5)
C12 Fe1 C2 C3 -154.2(6)
C11 Fe1 C2 C3 -65.1(6)
C13 Fe1 C2 C3 92.5(10)
C1 Fe1 C2 C3 117.0(8)
C5 Fe1 C2 C3 79.6(6)
C4 Fe1 C2 C3 36.9(5)
Fe2 Fe1 C2 C3 -42.4(8)
C12 Fe1 C2 C1 88.8(6)
C11 Fe1 C2 C1 177.8(5)
C13 Fe1 C2 C1 -24.5(12)
C5 Fe1 C2 C1 -37.4(5)
C3 Fe1 C2 C1 -117.0(8)
C4 Fe1 C2 C1 -80.1(6)
Fe2 Fe1 C2 C1 -159.5(4)
C1 C2 C3 C4 -0.3(9)
Fe1 C2 C3 C4 -62.1(5)
C1 C2 C3 Fe1 61.8(5)
C12 Fe1 C3 C4 151.9(5)
C11 Fe1 C3 C4 -125.3(6)
C13 Fe1 C3 C4 -30.8(7)
C2 Fe1 C3 C4 118.1(8)
C1 Fe1 C3 C4 79.3(6)
C5 Fe1 C3 C4 37.3(5)
Fe2 Fe1 C3 C4 -87.0(5)
C12 Fe1 C3 C2 33.9(7)
C11 Fe1 C3 C2 116.7(6)
C13 Fe1 C3 C2 -148.9(5)
C1 Fe1 C3 C2 -38.7(6)
C5 Fe1 C3 C2 -80.8(6)
C4 Fe1 C3 C2 -118.1(8)
Fe2 Fe1 C3 C2 155.0(5)
C2 C3 C4 C5 0.3(9)
Fe1 C3 C4 C5 -60.2(5)
C2 C3 C4 Fe1 60.4(5)
C12 Fe1 C4 C3 -66.3(10)
C11 Fe1 C4 C3 57.6(6)
C13 Fe1 C4 C3 159.4(5)
C2 Fe1 C4 C3 -37.6(5)
C1 Fe1 C4 C3 -81.8(6)
C5 Fe1 C4 C3 -118.5(8)
Fe2 Fe1 C4 C3 106.0(5)
C12 Fe1 C4 C5 52.2(11)
C11 Fe1 C4 C5 176.1(5)
C13 Fe1 C4 C5 -82.1(6)
C2 Fe1 C4 C5 80.8(6)
C1 Fe1 C4 C5 36.7(5)
C3 Fe1 C4 C5 118.5(8)
Fe2 Fe1 C4 C5 -135.5(5)
C2 C1 C5 C4 0.0(9)
Fe1 C1 C5 C4 61.7(5)
C2 C1 C5 Fe1 -61.7(5)
C3 C4 C5 C1 -0.1(9)
Fe1 C4 C5 C1 -60.5(6)
C3 C4 C5 Fe1 60.4(5)
C12 Fe1 C5 C1 -38.6(7)
C11 Fe1 C5 C1 112.4(7)
C13 Fe1 C5 C1 -136.4(6)
C2 Fe1 C5 C1 39.1(5)
C3 Fe1 C5 C1 82.0(6)
C4 Fe1 C5 C1 118.8(8)
Fe2 Fe1 C5 C1 179.5(4)
C12 Fe1 C5 C4 -157.4(5)
C11 Fe1 C5 C4 -6.4(9)
C13 Fe1 C5 C4 104.8(5)
C2 Fe1 C5 C4 -79.6(6)
C1 Fe1 C5 C4 -118.8(8)
C3 Fe1 C5 C4 -36.8(5)
Fe2 Fe1 C5 C4 60.7(6)
N2 Fe2 C6 C10 60.8(8)
C11 Fe2 C6 C10 -58.0(5)
C13 Fe2 C6 C10 -162.7(4)
C9 Fe2 C6 C10 37.3(4)
C8 Fe2 C6 C10 80.5(5)
C7 Fe2 C6 C10 117.1(6)
Fe1 Fe2 C6 C10 -110.3(4)
N2 Fe2 C6 C7 -56.3(9)
C11 Fe2 C6 C7 -175.2(4)
C13 Fe2 C6 C7 80.1(5)
C9 Fe2 C6 C7 -79.9(5)
C8 Fe2 C6 C7 -36.6(4)
C10 Fe2 C6 C7 -117.1(6)
Fe1 Fe2 C6 C7 132.5(4)
C10 C6 C7 C8 -0.7(8)
Fe2 C6 C7 C8 59.8(5)
C10 C6 C7 Fe2 -60.5(5)
N2 Fe2 C7 C8 35.6(5)
C11 Fe2 C7 C8 -110.4(6)
C13 Fe2 C7 C8 135.4(4)
C9 Fe2 C7 C8 -37.9(4)
C10 Fe2 C7 C8 -81.2(5)
C6 Fe2 C7 C8 -119.0(6)
Fe1 Fe2 C7 C8 175.2(3)
N2 Fe2 C7 C6 154.6(4)
C11 Fe2 C7 C6 8.6(8)
C13 Fe2 C7 C6 -105.7(4)
C9 Fe2 C7 C6 81.1(5)
C8 Fe2 C7 C6 119.0(6)
C10 Fe2 C7 C6 37.8(4)
Fe1 Fe2 C7 C6 -65.8(5)
C6 C7 C8 C9 0.4(8)
Fe2 C7 C8 C9 61.2(5)
C6 C7 C8 Fe2 -60.8(5)
N2 Fe2 C8 C7 -151.1(4)
C11 Fe2 C8 C7 126.8(5)
C13 Fe2 C8 C7 -53.6(5)
C9 Fe2 C8 C7 118.2(6)
C10 Fe2 C8 C7 79.9(5)
C6 Fe2 C8 C7 37.2(4)
Fe1 Fe2 C8 C7 -16.7(11)
N2 Fe2 C8 C9 90.7(5)
C11 Fe2 C8 C9 8.6(7)
C13 Fe2 C8 C9 -171.8(4)
C10 Fe2 C8 C9 -38.4(4)
C7 Fe2 C8 C9 -118.2(6)
C6 Fe2 C8 C9 -81.0(5)
Fe1 Fe2 C8 C9 -135.0(8)
C7 C8 C9 C10 0.1(8)
Fe2 C8 C9 C10 62.7(5)
C7 C8 C9 Fe2 -62.6(5)
N2 Fe2 C9 C8 -90.3(5)
C11 Fe2 C9 C8 -174.5(5)
C13 Fe2 C9 C8 18.9(9)
C10 Fe2 C9 C8 116.6(6)
C7 Fe2 C9 C8 36.9(4)
C6 Fe2 C9 C8 79.8(5)
Fe1 Fe2 C9 C8 162.2(3)
N2 Fe2 C9 C10 153.1(4)
C11 Fe2 C9 C10 68.9(5)
C13 Fe2 C9 C10 -97.7(8)
C8 Fe2 C9 C10 -116.6(6)
C7 Fe2 C9 C10 -79.7(5)
C6 Fe2 C9 C10 -36.8(4)
Fe1 Fe2 C9 C10 45.6(6)
C8 C9 C10 C6 -0.6(7)
Fe2 C9 C10 C6 61.6(5)
C8 C9 C10 Fe2 -62.1(5)
C7 C6 C10 C9 0.8(7)
Fe2 C6 C10 C9 -60.0(5)
C7 C6 C10 Fe2 60.8(5)
N2 Fe2 C10 C9 -33.7(6)
C11 Fe2 C10 C9 -114.3(5)
C13 Fe2 C10 C9 145.0(4)
C8 Fe2 C10 C9 38.5(4)
C7 Fe2 C10 C9 80.8(5)
C6 Fe2 C10 C9 119.0(6)
Fe1 Fe2 C10 C9 -155.8(4)
N2 Fe2 C10 C6 -152.7(4)
C11 Fe2 C10 C6 126.7(5)
C13 Fe2 C10 C6 26.0(6)
C9 Fe2 C10 C6 -119.0(6)
C8 Fe2 C10 C6 -80.5(5)
C7 Fe2 C10 C6 -38.1(4)
Fe1 Fe2 C10 C6 85.3(4)
N2 Fe2 C11 O11 -72.8(9)
C13 Fe2 C11 O11 -167.8(9)
C9 Fe2 C11 O11 17.3(10)
C8 Fe2 C11 O11 11.8(12)
C10 Fe2 C11 O11 53.2(9)
C7 Fe2 C11 O11 79.3(11)
C6 Fe2 C11 O11 85.0(9)
Fe1 Fe2 C11 O11 -178.2(11)
N2 Fe2 C11 Fe1 105.4(3)
C13 Fe2 C11 Fe1 10.4(3)
C9 Fe2 C11 Fe1 -164.5(2)
C8 Fe2 C11 Fe1 -170.0(3)
C10 Fe2 C11 Fe1 -128.6(3)
C7 Fe2 C11 Fe1 -102.5(5)
C6 Fe2 C11 Fe1 -96.8(3)
C12 Fe1 C11 O11 75.4(8)
C13 Fe1 C11 O11 168.0(7)
C2 Fe1 C11 O11 -19.6(8)
C1 Fe1 C11 O11 -17.4(10)
C5 Fe1 C11 O11 -81.1(9)
C3 Fe1 C11 O11 -54.0(8)
C4 Fe1 C11 O11 -85.2(8)
Fe2 Fe1 C11 O11 178.5(9)
C12 Fe1 C11 Fe2 -103.1(3)
C13 Fe1 C11 Fe2 -10.5(3)
C2 Fe1 C11 Fe2 162.0(3)
C1 Fe1 C11 Fe2 164.1(4)
C5 Fe1 C11 Fe2 100.4(6)
C3 Fe1 C11 Fe2 127.5(3)
C4 Fe1 C11 Fe2 96.3(3)
C11 Fe1 C12 O12 -71(9)
C13 Fe1 C12 O12 -169(9)
C2 Fe1 C12 O12 30(9)
C1 Fe1 C12 O12 69(9)
C5 Fe1 C12 O12 92(9)
C3 Fe1 C12 O12 10(9)
C4 Fe1 C12 O12 55(9)
Fe2 Fe1 C12 O12 -117(9)
C12 Fe1 C13 C14 -15.8(5)
C11 Fe1 C13 C14 -104.1(5)
C2 Fe1 C13 C14 97.9(9)
C1 Fe1 C13 C14 79.9(6)
C5 Fe1 C13 C14 109.6(6)
C3 Fe1 C13 C14 166.4(5)
C4 Fe1 C13 C14 147.6(5)
Fe2 Fe1 C13 C14 -113.8(6)
C12 Fe1 C13 C18 -148.7(5)
C11 Fe1 C13 C18 123.0(5)
C2 Fe1 C13 C18 -35.0(11)
C1 Fe1 C13 C18 -53.0(6)
C5 Fe1 C13 C18 -23.3(6)
C3 Fe1 C13 C18 33.5(7)
C4 Fe1 C13 C18 14.7(6)
Fe2 Fe1 C13 C18 113.3(5)
C12 Fe1 C13 Fe2 98.1(2)
C11 Fe1 C13 Fe2 9.7(3)
C2 Fe1 C13 Fe2 -148.3(8)
C1 Fe1 C13 Fe2 -166.3(3)
C5 Fe1 C13 Fe2 -136.6(3)
C3 Fe1 C13 Fe2 -79.8(4)
C4 Fe1 C13 Fe2 -98.6(3)
N2 Fe2 C13 C14 24.0(5)
C11 Fe2 C13 C14 108.8(5)
C9 Fe2 C13 C14 -84.5(8)
C8 Fe2 C13 C14 -70.9(5)
C10 Fe2 C13 C14 -155.0(4)
C7 Fe2 C13 C14 -100.7(5)
C6 Fe2 C13 C14 -138.8(4)
Fe1 Fe2 C13 C14 119.0(5)
N2 Fe2 C13 C18 151.8(5)
C11 Fe2 C13 C18 -123.3(5)
C9 Fe2 C13 C18 43.4(9)
C8 Fe2 C13 C18 57.0(5)
C10 Fe2 C13 C18 -27.1(7)
C7 Fe2 C13 C18 27.2(5)
C6 Fe2 C13 C18 -10.9(5)
Fe1 Fe2 C13 C18 -113.1(5)
N2 Fe2 C13 Fe1 -95.1(2)
C11 Fe2 C13 Fe1 -10.2(3)
C9 Fe2 C13 Fe1 156.5(6)
C8 Fe2 C13 Fe1 170.1(2)
C10 Fe2 C13 Fe1 86.0(4)
C7 Fe2 C13 Fe1 140.3(2)
C6 Fe2 C13 Fe1 102.2(2)
C18 C13 C14 C15 85.1(8)
Fe1 C13 C14 C15 -51.3(10)
Fe2 C13 C14 C15 -142.8(6)
C18 C13 C14 Se1 -83.9(6)
Fe1 C13 C14 Se1 139.7(4)
Fe2 C13 C14 Se1 48.2(6)
C13 C14 C15 N1 7.8(11)
Se1 C14 C15 N1 177.2(5)
C13 C14 C15 C16 -174.6(6)
Se1 C14 C15 C16 -5.2(7)
C14 C15 C16 C17 4.0(9)
N1 C15 C16 C17 -178.4(6)
C14 C15 C16 C23 179.2(6)
N1 C15 C16 C23 -3.3(10)
C15 C16 C17 C21 176.9(8)
C23 C16 C17 C21 1.6(12)
C15 C16 C17 Se1 -0.7(8)
C23 C16 C17 Se1 -176.0(5)
C16 C17 Se1 C14 -1.8(5)
C21 C17 Se1 C14 -179.8(6)
C15 C14 Se1 C17 3.9(5)
C13 C14 Se1 C17 175.4(5)
C16 C17 C21 O3 178.7(9)
Se1 C17 C21 O3 -3.8(12)
C16 C17 C21 O4 -0.9(13)
Se1 C17 C21 O4 176.7(5)
O3 C21 O4 C22 -0.4(12)
C17 C21 O4 C22 179.2(6)
C17 C16 C23 O5 102.9(9)
C15 C16 C23 O5 -72.1(10)
C17 C16 C23 O6 -78.1(8)
C15 C16 C23 O6 107.0(7)
O5 C23 O6 C24 -5.6(11)
C16 C23 O6 C24 175.3(7)
C14 C15 N1 C20 133.9(7)
C16 C15 N1 C20 -43.5(10)
C14 C15 N1 C19 -93.0(8)
C16 C15 N1 C19 89.6(8)
C26 C25 N2 Fe2 -94(27)
C11 Fe2 N2 C25 63(6)
C13 Fe2 N2 C25 162(6)
C9 Fe2 N2 C25 -39(6)
C8 Fe2 N2 C25 -78(6)
C10 Fe2 N2 C25 -19(6)
C7 Fe2 N2 C25 -99(6)
C6 Fe2 N2 C25 -61(6)
Fe1 Fe2 N2 C25 111(6)
N2 C25 C26 C28 161(27)
N2 C25 C26 C29' -40(28)
N2 C25 C26 C27 -70(28)
N2 C25 C26 C28' 88(27)
N2 C25 C26 C29 43(28)
N2 C25 C26 C27' -160(27)
